data_2235655
loop_
_publ_author_name
'Cui, Hong-Xia'
'Wang, Yan-Chao'

_publ_section_title
;
 Discrete water clusters in
 tetra-\m-cyanido-tetracyanidobis(1,4,7-triisopropyl-1,4,7-triazacyclononane)dicopper(II)dinickel(II)
 tetrahydrate
;
_journal_coeditor_code VM2171
_journal_issue 7
_journal_name_full 'Acta Crystallographica Section E'
_journal_page_first m880
_journal_page_last m881
_journal_paper_doi 10.1107/S1600536812024282
_journal_volume 68
_journal_year 2012
_chemical_formula_iupac '[Cu2 Ni2 (C N)8 (C15 H33 N3)2], 4H2 O'
_chemical_formula_moiety 'C38 H66 Cu2 N14 Ni2, 4(H2 O)'
_chemical_formula_sum 'C38 H74 Cu2 N14 Ni2 O4'
_chemical_formula_weight 1035.59
_chemical_name_systematic
;
tetra-\m-cyanido-1:2\k^2^<i>C</i>:<i>N</i>;2:3\k^2^<i>N</i>:<i>C</i>;
3:4\k^2^<i>C</i>:<i>N</i>;4:1\k^2^<i>N</i>:<i>C</i>-tetracyanido-
1\k^2^<i>C</i>,3\k^2^<i>C</i>-bis(1,4,7-triisopropyl-1,4,7-
triazacyclononane)-2\k^3^<i>N</i>,<i>N</i>',<i>N</i>'';
4\k^3^<i>N</i>,<i>N</i>',<i>N</i>''-dicopper(II)dinickel(II) tetrahydrate
;
_space_group_IT_number 14
_symmetry_cell_setting monoclinic
_symmetry_space_group_name_Hall '-P 2ybc'
_symmetry_space_group_name_H-M 'P 1 21/c 1'
_atom_sites_solution_hydrogens geom
_atom_sites_solution_primary direct
_atom_sites_solution_secondary difmap
_audit_creation_method SHELXL-97
_cell_angle_alpha 90.00
_cell_angle_beta 95.61(3)
_cell_angle_gamma 90.00
_cell_formula_units_Z 2
_cell_length_a 8.5896(17)
_cell_length_b 18.092(4)
_cell_length_c 15.615(3)
_cell_measurement_reflns_used 3989
_cell_measurement_temperature 293(2)
_cell_measurement_theta_max 25.5
_cell_measurement_theta_min 2.0
_cell_volume 2415.0(9)
_computing_cell_refinement 'XSCANS (Bruker, 1999)'
_computing_data_collection 'XSCANS (Bruker, 1999)'
_computing_data_reduction 'XSCANS (Bruker, 1999)'
_computing_molecular_graphics 'SHELXTL (Sheldrick, 2008)'
_computing_publication_material 'SHELXTL (Sheldrick, 2008)'
_computing_structure_refinement 'SHELXL97 (Sheldrick, 2008)'
_computing_structure_solution 'SHELXS97 (Sheldrick, 2008)'
_diffrn_ambient_temperature 293(2)
_diffrn_measured_fraction_theta_full 0.974
_diffrn_measured_fraction_theta_max 0.974
_diffrn_measurement_device_type 'Bruker P4'
_diffrn_measurement_method '\w scans'
_diffrn_radiation_monochromator graphite
_diffrn_radiation_source 'fine-focus sealed tube'
_diffrn_radiation_type MoK\a
_diffrn_radiation_wavelength 0.71073
_diffrn_reflns_av_R_equivalents 0.0391
_diffrn_reflns_av_sigmaI/netI 0.0437
_diffrn_reflns_limit_h_max 10
_diffrn_reflns_limit_h_min -11
_diffrn_reflns_limit_k_max 23
_diffrn_reflns_limit_k_min -23
_diffrn_reflns_limit_l_max 12
_diffrn_reflns_limit_l_min -20
_diffrn_reflns_number 18582
_diffrn_reflns_theta_full 27.88
_diffrn_reflns_theta_max 27.88
_diffrn_reflns_theta_min 1.73
_diffrn_standards_decay_% 1.0
_diffrn_standards_interval_time 120
_diffrn_standards_number 3
_exptl_absorpt_coefficient_mu 1.688
_exptl_absorpt_correction_T_max 0.9055
_exptl_absorpt_correction_T_min 0.7980
_exptl_absorpt_correction_type multi-scan
_exptl_absorpt_process_details '(XSCANS; Bruker, 1999)'
_exptl_crystal_colour blue
_exptl_crystal_density_diffrn 1.424
_exptl_crystal_density_method 'not measured'
_exptl_crystal_description prism
_exptl_crystal_F_000 1092
_exptl_crystal_size_max 0.14
_exptl_crystal_size_mid 0.12
_exptl_crystal_size_min 0.06
_refine_diff_density_max 0.515
_refine_diff_density_min -0.385
_refine_ls_extinction_method none
_refine_ls_goodness_of_fit_ref 1.034
_refine_ls_hydrogen_treatment mixed
_refine_ls_matrix_type full
_refine_ls_number_parameters 293
_refine_ls_number_reflns 5622
_refine_ls_number_restraints 6
_refine_ls_restrained_S_all 1.034
_refine_ls_R_factor_all 0.0474
_refine_ls_R_factor_gt 0.0339
_refine_ls_shift/su_max 0.002
_refine_ls_shift/su_mean 0.000
_refine_ls_structure_factor_coef Fsqd
_refine_ls_weighting_details 'calc w=1/[\s^2^(Fo^2^)+(0.0357P)^2^+0.0000P] where P=(Fo^2^+2Fc^2^)/3'
_refine_ls_weighting_scheme calc
_refine_ls_wR_factor_gt 0.0690
_refine_ls_wR_factor_ref 0.0739
_reflns_number_gt 4475
_reflns_number_total 5622
_reflns_threshold_expression I>2sigma(I)
_cod_data_source_file vm2171.cif
_cod_data_source_block I
_cod_original_cell_volume 2415.1(8)
_cod_original_sg_symbol_H-M 'P 21/c'
_cod_database_code 2235655
_cod_database_fobs_code 2235655

loop_
_symmetry_equiv_pos_as_xyz
'x, y, z'
'-x, y+1/2, -z+1/2'
'-x, -y, -z'
'x, -y-1/2, z-1/2'

loop_
_atom_site_type_symbol
_atom_site_label
_atom_site_fract_x
_atom_site_fract_y
_atom_site_fract_z
_atom_site_U_iso_or_equiv
_atom_site_adp_type
_atom_site_calc_flag
_atom_site_refinement_flags
_atom_site_occupancy
_atom_site_symmetry_multiplicity
Cu Cu1 0.14378(3) 0.639359(12) 0.659167(15) 0.01450(7) Uani d . 1 1
Ni Ni1 0.20048(3) 0.370161(13) 0.612942(16) 0.01552(8) Uani d . 1 1
N N1 0.12720(19) 0.52998(9) 0.64625(11) 0.0183(4) Uani d . 1 1
N N2 0.4785(2) 0.39240(11) 0.74309(12) 0.0336(5) Uani d . 1 1
N N3 0.2998(2) 0.21257(10) 0.58992(14) 0.0358(5) Uani d . 1 1
N N4 -0.0304(2) 0.35220(9) 0.45692(11) 0.0188(4) Uani d . 1 1
N N5 0.18877(19) 0.63639(9) 0.79170(10) 0.0164(4) Uani d . 1 1
N N6 0.40058(19) 0.63663(9) 0.65419(11) 0.0200(4) Uani d . 1 1
N N7 0.16954(19) 0.75278(9) 0.67369(10) 0.0173(4) Uani d . 1 1
C C1 0.1467(2) 0.46860(11) 0.63196(13) 0.0173(4) Uani d . 1 1
C C2 0.3701(3) 0.38215(11) 0.69594(13) 0.0220(5) Uani d . 1 1
C C3 0.2615(2) 0.27259(12) 0.59875(14) 0.0225(5) Uani d . 1 1
C C4 0.0494(2) 0.35903(10) 0.51975(13) 0.0174(4) Uani d . 1 1
C C5 0.3626(2) 0.62659(12) 0.81156(14) 0.0226(5) Uani d . 1 1
H H5A 0.3815 0.5925 0.8594 0.027 Uiso calc R 1 1
H H5B 0.4083 0.6738 0.8296 0.027 Uiso calc R 1 1
C C6 0.4447(2) 0.59780(12) 0.73657(13) 0.0239(5) Uani d . 1 1
H H6A 0.5568 0.6024 0.7507 0.029 Uiso calc R 1 1
H H6B 0.4209 0.5457 0.7289 0.029 Uiso calc R 1 1
C C7 0.4476(2) 0.71567(12) 0.65622(15) 0.0252(5) Uani d . 1 1
H H7A 0.5301 0.7228 0.6188 0.030 Uiso calc R 1 1
H H7B 0.4891 0.7287 0.7143 0.030 Uiso calc R 1 1
C C8 0.3109(3) 0.76665(11) 0.62750(14) 0.0234(5) Uani d . 1 1
H H8A 0.3438 0.8175 0.6370 0.028 Uiso calc R 1 1
H H8B 0.2832 0.7602 0.5662 0.028 Uiso calc R 1 1
C C9 0.2005(3) 0.77059(11) 0.76740(13) 0.0206(5) Uani d . 1 1
H H9A 0.1495 0.8168 0.7793 0.025 Uiso calc R 1 1
H H9B 0.3121 0.7769 0.7820 0.025 Uiso calc R 1 1
C C10 0.1412(3) 0.71016(11) 0.82235(13) 0.0205(5) Uani d . 1 1
H H10A 0.1833 0.7171 0.8817 0.025 Uiso calc R 1 1
H H10B 0.0281 0.7127 0.8198 0.025 Uiso calc R 1 1
C C11 0.4573(2) 0.59355(13) 0.58066(14) 0.0256(5) Uani d . 1 1
H H11 0.4070 0.5449 0.5806 0.031 Uiso calc R 1 1
C C12 0.4061(3) 0.62923(13) 0.49380(15) 0.0331(6) Uani d . 1 1
H H12A 0.2950 0.6372 0.4888 0.050 Uiso calc R 1 1
H H12B 0.4322 0.5972 0.4484 0.050 Uiso calc R 1 1
H H12C 0.4587 0.6757 0.4897 0.050 Uiso calc R 1 1
C C13 0.6336(3) 0.58003(14) 0.59072(17) 0.0376(6) Uani d . 1 1
H H13A 0.6875 0.6265 0.5960 0.056 Uiso calc R 1 1
H H13B 0.6632 0.5541 0.5412 0.056 Uiso calc R 1 1
H H13C 0.6610 0.5509 0.6414 0.056 Uiso calc R 1 1
C C14 0.0316(2) 0.79650(11) 0.63208(14) 0.0219(5) Uani d . 1 1
H H14 0.0216 0.7844 0.5706 0.026 Uiso calc R 1 1
C C15 0.0510(3) 0.88029(11) 0.63950(15) 0.0279(5) Uani d . 1 1
H H15A 0.0495 0.8949 0.6985 0.042 Uiso calc R 1 1
H H15B -0.0331 0.9042 0.6051 0.042 Uiso calc R 1 1
H H15C 0.1489 0.8945 0.6195 0.042 Uiso calc R 1 1
C C16 -0.1201(3) 0.77345(12) 0.66699(14) 0.0273(5) Uani d . 1 1
H H16A -0.1295 0.7206 0.6650 0.041 Uiso calc R 1 1
H H16B -0.2070 0.7953 0.6326 0.041 Uiso calc R 1 1
H H16C -0.1199 0.7900 0.7254 0.041 Uiso calc R 1 1
C C17 0.1007(3) 0.57566(11) 0.83338(13) 0.0215(5) Uani d . 1 1
H H17 0.1460 0.5283 0.8183 0.026 Uiso calc R 1 1
C C18 -0.0718(3) 0.57506(12) 0.79870(14) 0.0253(5) Uani d . 1 1
H H18A -0.1217 0.6189 0.8173 0.038 Uiso calc R 1 1
H H18B -0.1217 0.5323 0.8201 0.038 Uiso calc R 1 1
H H18C -0.0804 0.5736 0.7370 0.038 Uiso calc R 1 1
C C19 0.1143(3) 0.58101(12) 0.93095(13) 0.0300(6) Uani d . 1 1
H H19A 0.2220 0.5877 0.9523 0.045 Uiso calc R 1 1
H H19B 0.0754 0.5364 0.9544 0.045 Uiso calc R 1 1
H H19C 0.0540 0.6223 0.9478 0.045 Uiso calc R 1 1
O O1 0.3097(2) 0.42588(10) 0.00040(11) 0.0420(5) Uani d D 1 1
O O2 0.5596(2) 0.45720(11) 0.90642(13) 0.0454(5) Uani d D 1 1
H H1A 0.308(3) 0.3849(7) 0.0270(14) 0.058(10) Uiso d D 1 1
H H1B 0.340(3) 0.4592(9) 0.0362(12) 0.048(9) Uiso d D 1 1
H H2A 0.542(3) 0.4407(18) 0.8550(9) 0.095(14) Uiso d D 1 1
H H2B 0.481(3) 0.4447(17) 0.9337(16) 0.075(12) Uiso d D 1 1

loop_
_atom_site_aniso_label
_atom_site_aniso_U_11
_atom_site_aniso_U_22
_atom_site_aniso_U_33
_atom_site_aniso_U_12
_atom_site_aniso_U_13
_atom_site_aniso_U_23
Cu1 0.01485(13) 0.01184(12) 0.01636(14) -0.00097(10) -0.00065(9) -0.00208(10)
Ni1 0.01783(14) 0.01198(13) 0.01623(15) 0.00133(10) -0.00106(10) -0.00066(10)
N1 0.0188(9) 0.0156(9) 0.0200(9) -0.0002(7) -0.0007(7) -0.0017(7)
N2 0.0328(12) 0.0317(11) 0.0337(12) 0.0063(9) -0.0098(9) -0.0029(9)
N3 0.0373(12) 0.0190(10) 0.0513(14) 0.0058(9) 0.0058(10) -0.0024(9)
N4 0.0203(9) 0.0149(9) 0.0209(10) -0.0008(7) 0.0010(7) -0.0016(7)
N5 0.0179(9) 0.0143(8) 0.0168(9) 0.0009(7) -0.0001(7) -0.0013(7)
N6 0.0158(9) 0.0192(9) 0.0250(10) -0.0034(7) 0.0026(7) -0.0059(7)
N7 0.0194(9) 0.0133(8) 0.0194(9) -0.0004(7) 0.0025(7) 0.0000(7)
C1 0.0146(10) 0.0211(11) 0.0155(10) -0.0035(8) -0.0020(8) -0.0003(8)
C2 0.0271(12) 0.0169(11) 0.0218(12) 0.0051(9) 0.0018(9) 0.0006(9)
C3 0.0234(12) 0.0212(11) 0.0227(12) 0.0000(9) 0.0013(9) 0.0005(9)
C4 0.0196(11) 0.0107(10) 0.0222(12) 0.0000(8) 0.0041(8) -0.0009(8)
C5 0.0171(11) 0.0240(12) 0.0250(12) 0.0010(9) -0.0067(9) -0.0009(9)
C6 0.0149(11) 0.0241(12) 0.0315(13) 0.0002(9) -0.0030(9) -0.0051(10)
C7 0.0210(12) 0.0236(12) 0.0317(13) -0.0074(9) 0.0057(10) -0.0072(10)
C8 0.0274(12) 0.0198(11) 0.0241(12) -0.0080(9) 0.0083(9) -0.0018(9)
C9 0.0242(11) 0.0161(10) 0.0209(11) -0.0013(9) -0.0004(9) -0.0056(8)
C10 0.0260(12) 0.0163(10) 0.0188(11) -0.0006(9) 0.0007(9) -0.0027(8)
C11 0.0203(12) 0.0266(12) 0.0309(13) -0.0041(9) 0.0071(9) -0.0100(10)
C12 0.0297(14) 0.0410(15) 0.0305(14) -0.0048(11) 0.0132(11) -0.0093(11)
C13 0.0227(13) 0.0421(16) 0.0498(17) -0.0012(11) 0.0121(11) -0.0172(13)
C14 0.0269(12) 0.0171(10) 0.0213(11) 0.0005(9) 0.0003(9) -0.0002(9)
C15 0.0400(14) 0.0167(11) 0.0274(13) 0.0031(10) 0.0044(10) 0.0016(9)
C16 0.0257(12) 0.0247(12) 0.0309(13) 0.0036(10) 0.0010(10) 0.0021(10)
C17 0.0279(12) 0.0158(11) 0.0206(11) -0.0004(9) 0.0023(9) 0.0028(8)
C18 0.0282(13) 0.0198(11) 0.0290(13) -0.0021(9) 0.0081(10) 0.0020(9)
C19 0.0439(15) 0.0271(13) 0.0193(12) 0.0006(11) 0.0042(10) 0.0052(9)
O1 0.0551(13) 0.0261(10) 0.0424(11) -0.0098(9) -0.0069(9) 0.0031(9)
O2 0.0513(14) 0.0450(12) 0.0393(12) -0.0076(10) 0.0015(10) -0.0159(10)

loop_
_atom_type_symbol
_atom_type_description
_atom_type_scat_dispersion_real
_atom_type_scat_dispersion_imag
_atom_type_scat_source
C C 0.0033 0.0016 'International Tables Vol C Tables 4.2.6.8 and 6.1.1.4'
H H 0.0000 0.0000 'International Tables Vol C Tables 4.2.6.8 and 6.1.1.4'
N N 0.0061 0.0033 'International Tables Vol C Tables 4.2.6.8 and 6.1.1.4'
O O 0.0106 0.0060 'International Tables Vol C Tables 4.2.6.8 and 6.1.1.4'
Cu Cu 0.3201 1.2651 'International Tables Vol C Tables 4.2.6.8 and 6.1.1.4'
Ni Ni 0.3393 1.1124 'International Tables Vol C Tables 4.2.6.8 and 6.1.1.4'

loop_
_geom_angle_atom_site_label_1
_geom_angle_atom_site_label_2
_geom_angle_atom_site_label_3
_geom_angle_site_symmetry_1
_geom_angle_site_symmetry_3
_geom_angle
N4 Cu1 N1 3_566 . 87.71(7)
N4 Cu1 N5 3_566 . 161.08(7)
N1 Cu1 N5 . . 94.59(6)
N4 Cu1 N7 3_566 . 93.53(6)
N1 Cu1 N7 . . 177.96(7)
N5 Cu1 N7 . . 84.76(6)
N4 Cu1 N6 3_566 . 111.86(8)
N1 Cu1 N6 . . 92.05(7)
N5 Cu1 N6 . . 86.86(7)
N7 Cu1 N6 . . 85.98(6)
C3 Ni1 C4 . . 89.27(9)
C3 Ni1 C2 . . 89.03(9)
C4 Ni1 C2 . . 172.72(9)
C3 Ni1 C1 . . 177.13(9)
C4 Ni1 C1 . . 93.60(8)
C2 Ni1 C1 . . 88.13(9)
C1 N1 Cu1 . . 165.89(17)
C4 N4 Cu1 . 3_566 167.12(16)
C10 N5 C5 . . 109.71(15)
C10 N5 C17 . . 110.33(16)
C5 N5 C17 . . 110.65(15)
C10 N5 Cu1 . . 105.55(11)
C5 N5 Cu1 . . 107.08(13)
C17 N5 Cu1 . . 113.32(12)
C6 N6 C7 . . 113.06(16)
C6 N6 C11 . . 109.99(16)
C7 N6 C11 . . 113.98(17)
C6 N6 Cu1 . . 98.69(12)
C7 N6 Cu1 . . 104.33(12)
C11 N6 Cu1 . . 115.81(12)
C8 N7 C9 . . 111.17(16)
C8 N7 C14 . . 110.08(16)
C9 N7 C14 . . 111.30(16)
C8 N7 Cu1 . . 101.33(12)
C9 N7 Cu1 . . 109.08(12)
C14 N7 Cu1 . . 113.49(12)
N1 C1 Ni1 . . 173.96(18)
N2 C2 Ni1 . . 175.5(2)
N3 C3 Ni1 . . 179.7(2)
N4 C4 Ni1 . . 172.6(2)
N5 C5 C6 . . 114.07(17)
N5 C5 H5A . . 108.7
C6 C5 H5A . . 108.7
N5 C5 H5B . . 108.7
C6 C5 H5B . . 108.7
H5A C5 H5B . . 107.6
N6 C6 C5 . . 114.12(17)
N6 C6 H6A . . 108.7
C5 C6 H6A . . 108.7
N6 C6 H6B . . 108.7
C5 C6 H6B . . 108.7
H6A C6 H6B . . 107.6
N6 C7 C8 . . 112.05(17)
N6 C7 H7A . . 109.2
C8 C7 H7A . . 109.2
N6 C7 H7B . . 109.2
C8 C7 H7B . . 109.2
H7A C7 H7B . . 107.9
N7 C8 C7 . . 113.29(17)
N7 C8 H8A . . 108.9
C7 C8 H8A . . 108.9
N7 C8 H8B . . 108.9
C7 C8 H8B . . 108.9
H8A C8 H8B . . 107.7
N7 C9 C10 . . 111.25(16)
N7 C9 H9A . . 109.4
C10 C9 H9A . . 109.4
N7 C9 H9B . . 109.4
C10 C9 H9B . . 109.4
H9A C9 H9B . . 108.0
N5 C10 C9 . . 110.39(17)
N5 C10 H10A . . 109.6
C9 C10 H10A . . 109.6
N5 C10 H10B . . 109.6
C9 C10 H10B . . 109.6
H10A C10 H10B . . 108.1
N6 C11 C13 . . 113.30(18)
N6 C11 C12 . . 111.79(18)
C13 C11 C12 . . 110.86(19)
N6 C11 H11 . . 106.8
C13 C11 H11 . . 106.8
C12 C11 H11 . . 106.8
C11 C12 H12A . . 109.5
C11 C12 H12B . . 109.5
H12A C12 H12B . . 109.5
C11 C12 H12C . . 109.5
H12A C12 H12C . . 109.5
H12B C12 H12C . . 109.5
C11 C13 H13A . . 109.5
C11 C13 H13B . . 109.5
H13A C13 H13B . . 109.5
C11 C13 H13C . . 109.5
H13A C13 H13C . . 109.5
H13B C13 H13C . . 109.5
N7 C14 C16 . . 111.39(17)
N7 C14 C15 . . 114.21(17)
C16 C14 C15 . . 109.64(18)
N7 C14 H14 . . 107.1
C16 C14 H14 . . 107.1
C15 C14 H14 . . 107.1
C14 C15 H15A . . 109.5
C14 C15 H15B . . 109.5
H15A C15 H15B . . 109.5
C14 C15 H15C . . 109.5
H15A C15 H15C . . 109.5
H15B C15 H15C . . 109.5
C14 C16 H16A . . 109.5
C14 C16 H16B . . 109.5
H16A C16 H16B . . 109.5
C14 C16 H16C . . 109.5
H16A C16 H16C . . 109.5
H16B C16 H16C . . 109.5
N5 C17 C19 . . 113.04(17)
N5 C17 C18 . . 111.13(16)
C19 C17 C18 . . 109.45(18)
N5 C17 H17 . . 107.7
C19 C17 H17 . . 107.7
C18 C17 H17 . . 107.7
C17 C18 H18A . . 109.5
C17 C18 H18B . . 109.5
H18A C18 H18B . . 109.5
C17 C18 H18C . . 109.5
H18A C18 H18C . . 109.5
H18B C18 H18C . . 109.5
C17 C19 H19A . . 109.5
C17 C19 H19B . . 109.5
H19A C19 H19B . . 109.5
C17 C19 H19C . . 109.5
H19A C19 H19C . . 109.5
H19B C19 H19C . . 109.5
H1A O1 H1B . . 108.6(15)
H2A O2 H2B . . 107.6(15)

loop_
_geom_bond_atom_site_label_1
_geom_bond_atom_site_label_2
_geom_bond_site_symmetry_2
_geom_bond_distance
Cu1 N4 3_566 1.9781(18)
Cu1 N1 . 1.9929(17)
Cu1 N5 . 2.0686(17)
Cu1 N7 . 2.0740(17)
Cu1 N6 . 2.2153(18)
Ni1 C3 . 1.861(2)
Ni1 C4 . 1.864(2)
Ni1 C2 . 1.866(2)
Ni1 C1 . 1.871(2)
N1 C1 . 1.148(3)
N2 C2 . 1.144(3)
N3 C3 . 1.147(3)
N4 C4 . 1.147(3)
N4 Cu1 3_566 1.9781(18)
N5 C10 . 1.488(2)
N5 C5 . 1.506(2)
N5 C17 . 1.517(3)
N6 C6 . 1.482(3)
N6 C7 . 1.485(3)
N6 C11 . 1.507(3)
N7 C8 . 1.493(3)
N7 C9 . 1.496(2)
N7 C14 . 1.517(3)
C5 C6 . 1.517(3)
C5 H5A . 0.9700
C5 H5B . 0.9700
C6 H6A . 0.9700
C6 H6B . 0.9700
C7 C8 . 1.526(3)
C7 H7A . 0.9700
C7 H7B . 0.9700
C8 H8A . 0.9700
C8 H8B . 0.9700
C9 C10 . 1.509(3)
C9 H9A . 0.9700
C9 H9B . 0.9700
C10 H10A . 0.9700
C10 H10B . 0.9700
C11 C13 . 1.527(3)
C11 C12 . 1.527(3)
C11 H11 . 0.9800
C12 H12A . 0.9600
C12 H12B . 0.9600
C12 H12C . 0.9600
C13 H13A . 0.9600
C13 H13B . 0.9600
C13 H13C . 0.9600
C14 C16 . 1.520(3)
C14 C15 . 1.528(3)
C14 H14 . 0.9800
C15 H15A . 0.9600
C15 H15B . 0.9600
C15 H15C . 0.9600
C16 H16A . 0.9600
C16 H16B . 0.9600
C16 H16C . 0.9600
C17 C19 . 1.520(3)
C17 C18 . 1.527(3)
C17 H17 . 0.9800
C18 H18A . 0.9600
C18 H18B . 0.9600
C18 H18C . 0.9600
C19 H19A . 0.9600
C19 H19B . 0.9600
C19 H19C . 0.9600
O1 H1A . 0.851(9)
O1 H1B . 0.846(9)
O2 H2A . 0.856(10)
O2 H2B . 0.861(10)

loop_
_geom_hbond_atom_site_label_D
_geom_hbond_atom_site_label_H
_geom_hbond_atom_site_label_A
_geom_hbond_site_symmetry_A
_geom_hbond_distance_DH
_geom_hbond_distance_HA
_geom_hbond_distance_DA
_geom_hbond_angle_DHA
O1 H1A N3 4_565 0.851(16) 2.023(15) 2.874(3) 179(3)
O1 H1B O2 3_666 0.846(18) 1.919(19) 2.745(3) 165(2)
O2 H2A N2 . 0.856(17) 1.98(2) 2.831(3) 171(3)
O2 H2B O1 1_556 0.86(3) 1.92(3) 2.775(3) 174(2)

loop_
_geom_torsion_atom_site_label_1
_geom_torsion_atom_site_label_2
_geom_torsion_atom_site_label_3
_geom_torsion_atom_site_label_4
_geom_torsion_site_symmetry_1
_geom_torsion
N4 Cu1 N1 C1 3_566 90.8(7)
N5 Cu1 N1 C1 . -108.0(7)
N7 Cu1 N1 C1 . -37(2)
N6 Cu1 N1 C1 . -21.0(7)
N4 Cu1 N5 C10 3_566 -60.4(2)
N1 Cu1 N5 C10 . -156.75(13)
N7 Cu1 N5 C10 . 25.19(12)
N6 Cu1 N5 C10 . 111.44(13)
N4 Cu1 N5 C5 3_566 -177.27(18)
N1 Cu1 N5 C5 . 86.39(12)
N7 Cu1 N5 C5 . -91.67(12)
N6 Cu1 N5 C5 . -5.42(12)
N4 Cu1 N5 C17 3_566 60.4(3)
N1 Cu1 N5 C17 . -35.91(14)
N7 Cu1 N5 C17 . 146.03(14)
N6 Cu1 N5 C17 . -127.72(13)
N4 Cu1 N6 C6 3_566 -155.83(11)
N1 Cu1 N6 C6 . -67.47(12)
N5 Cu1 N6 C6 . 27.02(12)
N7 Cu1 N6 C6 . 111.98(12)
N4 Cu1 N6 C7 3_566 87.55(13)
N1 Cu1 N6 C7 . 175.91(13)
N5 Cu1 N6 C7 . -89.60(13)
N7 Cu1 N6 C7 . -4.64(13)
N4 Cu1 N6 C11 3_566 -38.57(16)
N1 Cu1 N6 C11 . 49.79(15)
N5 Cu1 N6 C11 . 144.28(15)
N7 Cu1 N6 C11 . -130.76(15)
N4 Cu1 N7 C8 3_566 -83.12(13)
N1 Cu1 N7 C8 . 44.1(19)
N5 Cu1 N7 C8 . 115.77(13)
N6 Cu1 N7 C8 . 28.57(12)
N4 Cu1 N7 C9 3_566 159.55(13)
N1 Cu1 N7 C9 . -73.2(19)
N5 Cu1 N7 C9 . -1.55(13)
N6 Cu1 N7 C9 . -88.76(14)
N4 Cu1 N7 C14 3_566 34.84(14)
N1 Cu1 N7 C14 . 162.1(19)
N5 Cu1 N7 C14 . -126.26(14)
N6 Cu1 N7 C14 . 146.53(14)
Cu1 N1 C1 Ni1 . 41(2)
C3 Ni1 C1 N1 . 32(3)
C4 Ni1 C1 N1 . -149.3(18)
C2 Ni1 C1 N1 . 23.7(18)
C3 Ni1 C2 N2 . 110(3)
C4 Ni1 C2 N2 . 33(3)
C1 Ni1 C2 N2 . -71(3)
C4 Ni1 C3 N3 . 12E1(4)
C2 Ni1 C3 N3 . -6E1(4)
C1 Ni1 C3 N3 . -7E1(4)
Cu1 N4 C4 Ni1 3_566 -54.8(18)
C3 Ni1 C4 N4 . -72.1(13)
C2 Ni1 C4 N4 . 4.4(18)
C1 Ni1 C4 N4 . 108.0(13)
C10 N5 C5 C6 . -132.57(18)
C17 N5 C5 C6 . 105.5(2)
Cu1 N5 C5 C6 . -18.5(2)
C7 N6 C6 C5 . 64.5(2)
C11 N6 C6 C5 . -166.80(17)
Cu1 N6 C6 C5 . -45.18(18)
N5 C5 C6 N6 . 47.3(2)
C6 N6 C7 C8 . -127.45(19)
C11 N6 C7 C8 . 106.0(2)
Cu1 N6 C7 C8 . -21.3(2)
C9 N7 C8 C7 . 65.3(2)
C14 N7 C8 C7 . -170.92(17)
Cu1 N7 C8 C7 . -50.51(18)
N6 C7 C8 N7 . 51.3(2)
C8 N7 C9 C10 . -133.78(18)
C14 N7 C9 C10 . 103.11(19)
Cu1 N7 C9 C10 . -22.9(2)
C5 N5 C10 C9 . 70.3(2)
C17 N5 C10 C9 . -167.58(15)
Cu1 N5 C10 C9 . -44.80(18)
N7 C9 C10 N5 . 46.1(2)
C6 N6 C11 C13 . -57.2(2)
C7 N6 C11 C13 . 71.0(2)
Cu1 N6 C11 C13 . -167.98(15)
C6 N6 C11 C12 . 176.65(17)
C7 N6 C11 C12 . -55.2(2)
Cu1 N6 C11 C12 . 65.9(2)
C8 N7 C14 C16 . 169.88(17)
C9 N7 C14 C16 . -66.4(2)
Cu1 N7 C14 C16 . 57.11(19)
C8 N7 C14 C15 . -65.2(2)
C9 N7 C14 C15 . 58.5(2)
Cu1 N7 C14 C15 . -178.02(14)
C10 N5 C17 C19 . -53.0(2)
C5 N5 C17 C19 . 68.6(2)
Cu1 N5 C17 C19 . -171.15(14)
C10 N5 C17 C18 . 70.5(2)
C5 N5 C17 C18 . -167.91(16)
Cu1 N5 C17 C18 . -47.63(19)
